data_7060798
loop_
_publ_author_name
'Jiao, Luzhen'
'Cao, Guorui'
'Teng, Dawei'

_publ_section_title
;
 Ag(i)/(S,S)-ip-FOXAP catalyzed diastereo- and enantioselective
 1,3-dipolar cycloaddition of azomethine ylides with
 benzosultam-3-ylidenes
;
_journal_issue 32
_journal_name_full 'New Journal of Chemistry'
_journal_page_first 14401
_journal_page_last 14405
_journal_paper_doi 10.1039/D1NJ01284C
_journal_volume 45
_journal_year 2021
_chemical_absolute_configuration ad
_chemical_formula_moiety 'C26 H26 N2 O4 S'
_chemical_formula_sum 'C26 H26 N2 O4 S'
_chemical_formula_weight 462.55
_space_group_crystal_system orthorhombic
_space_group_IT_number 19
_space_group_name_Hall 'P 2ac 2ab'
_space_group_name_H-M_alt 'P 21 21 21'
_atom_sites_solution_hydrogens mixed
_atom_sites_solution_primary dual
_audit_creation_date 2018-03-02
_audit_creation_method
;
Olex2 1.2
(compiled 2017.08.10 svn.r3458 for OlexSys, GUI svn.r5381)
;
_audit_update_record
;
2020-10-31 deposited with the CCDC.	2021-07-05 downloaded from the CCDC.
;
_cell_angle_alpha 90
_cell_angle_beta 90
_cell_angle_gamma 90
_cell_formula_units_Z 4
_cell_length_a 7.003(3)
_cell_length_b 15.272(6)
_cell_length_c 21.223(8)
_cell_measurement_reflns_used 7710
_cell_measurement_temperature 173(2)
_cell_measurement_theta_max 27.4675
_cell_measurement_theta_min 1.6428
_cell_volume 2269.8(16)
_computing_cell_refinement 'CrystalClear (Rigaku Inc., 2007)'
_computing_data_collection 'CrystalClear (Rigaku Inc., 2007)'
_computing_data_reduction 'CrystalClear (Rigaku Inc., 2007)'
_computing_molecular_graphics 'Olex2 (Dolomanov et al., 2009)'
_computing_publication_material 'CIFTAB (Sheldrick, 2014)'
_computing_structure_refinement 'ShelXL (Sheldrick, 2015)'
_computing_structure_solution 'ShelXT (Sheldrick, 2015)'
_diffrn_ambient_temperature 173.15
_diffrn_measured_fraction_theta_full 0.997
_diffrn_measured_fraction_theta_max 0.995
_diffrn_measurement_device_type 'MM007-HF CCD(Saturn 724+)'
_diffrn_measurement_method '\w scans at fixed \c = 45\%'
_diffrn_radiation_monochromator Confocal
_diffrn_radiation_type MoK\a
_diffrn_radiation_wavelength 0.71073
_diffrn_reflns_av_R_equivalents 0.0713
_diffrn_reflns_av_unetI/netI 0.0615
_diffrn_reflns_Laue_measured_fraction_full 0.997
_diffrn_reflns_Laue_measured_fraction_max 0.995
_diffrn_reflns_limit_h_max 9
_diffrn_reflns_limit_h_min -9
_diffrn_reflns_limit_k_max 19
_diffrn_reflns_limit_k_min -19
_diffrn_reflns_limit_l_max 27
_diffrn_reflns_limit_l_min -27
_diffrn_reflns_number 16011
_diffrn_reflns_point_group_measured_fraction_full 0.996
_diffrn_reflns_point_group_measured_fraction_max 0.993
_diffrn_reflns_theta_full 25.242
_diffrn_reflns_theta_max 27.490
_diffrn_reflns_theta_min 1.643
_diffrn_source 'Rotating Anode'
_exptl_absorpt_coefficient_mu 0.179
_exptl_absorpt_correction_T_max 1.00000
_exptl_absorpt_correction_T_min 0.80506
_exptl_absorpt_correction_type multi-scan
_exptl_absorpt_process_details 'CrystalClear (Rigaku Inc., 2007)'
_exptl_crystal_colour colorless
_exptl_crystal_density_diffrn 1.354
_exptl_crystal_description block
_exptl_crystal_F_000 976
_exptl_crystal_size_max 0.258
_exptl_crystal_size_mid 0.172
_exptl_crystal_size_min 0.096
_refine_diff_density_max 0.184
_refine_diff_density_min -0.246
_refine_diff_density_rms 0.047
_refine_ls_abs_structure_details
;
 Flack x determined using 1533 quotients [(I+)-(I-)]/[(I+)+(I-)]
 (Parsons, Flack and Wagner, Acta Cryst. B69 (2013) 249-259).
;
_refine_ls_abs_structure_Flack 0.04(7)
_refine_ls_extinction_method none
_refine_ls_goodness_of_fit_ref 1.077
_refine_ls_hydrogen_treatment constr
_refine_ls_matrix_type full
_refine_ls_number_parameters 301
_refine_ls_number_reflns 5157
_refine_ls_number_restraints 0
_refine_ls_restrained_S_all 1.077
_refine_ls_R_factor_all 0.0594
_refine_ls_R_factor_gt 0.0540
_refine_ls_shift/su_max 0.001
_refine_ls_shift/su_mean 0.000
_refine_ls_structure_factor_coef Fsqd
_refine_ls_weighting_details 'w=1/[\s^2^(Fo^2^)+(0.0449P)^2^+0.7455P] where P=(Fo^2^+2Fc^2^)/3'
_refine_ls_weighting_scheme calc
_refine_ls_wR_factor_gt 0.1177
_refine_ls_wR_factor_ref 0.1217
_reflns_Friedel_coverage 0.749
_reflns_Friedel_fraction_full 0.994
_reflns_Friedel_fraction_max 0.991
_reflns_number_gt 4736
_reflns_number_total 5157
_reflns_threshold_expression 'I > 2\s(I)'
_cod_data_source_file d1nj01284c2.cif
_cod_data_source_block mx6835
_cod_depositor_comments 'Adding full bibliography for 7060798.cif.'
_cod_original_cell_volume 2269.7(15)
_cod_database_code 7060798
_shelx_shelxl_version_number 2016/6
_shelx_space_group_comment
;
The symmetry employed for this shelxl refinement is uniquely defined
by the following loop, which should always be used as a source of
symmetry information in preference to the above space-group names.
They are only intended as comments.
;
_shelx_estimated_absorpt_t_max 0.983
_shelx_estimated_absorpt_t_min 0.955
_olex2_refinement_description
;
1. Fixed Uiso
 At 1.2 times of:
  All C(H) groups, All N(H) groups
 At 1.5 times of:
  All C(H,H,H) groups
2.a Riding coordinates:
 N2(H2)
2.b Ternary CH refined with riding coordinates:
 C1(H1), C3(H3), C4(H4)
2.c Aromatic/amide H refined with riding coordinates:
 C6(H6), C7(H7), C8(H8), C9(H9), C10(H10), C12(H12), C13(H13), C14(H14),
 C15(H15), C20(H20), C21(H21), C22(H22), C23(H23)
2.d Idealised Me refined as rotating group:
 C17(H17A,H17B,H17C), C24(H24A,H24B,H24C), C26(H26A,H26B,H26C)
;
_olex2_submission_special_instructions 'No special instructions were received'

loop_
_space_group_symop_operation_xyz
'x, y, z'
'-x+1/2, -y, z+1/2'
'-x, y+1/2, -z+1/2'
'x+1/2, -y+1/2, -z'

loop_
_atom_site_label
_atom_site_type_symbol
_atom_site_fract_x
_atom_site_fract_y
_atom_site_fract_z
_atom_site_U_iso_or_equiv
_atom_site_adp_type
_atom_site_occupancy
_atom_site_site_symmetry_order
_atom_site_calc_flag
_atom_site_refinement_flags_posn
_atom_site_refinement_flags_adp
_atom_site_refinement_flags_occupancy
_atom_site_disorder_assembly
_atom_site_disorder_group
S1 S 0.65568(13) 0.61632(5) 0.46225(4) 0.0289(2) Uani 1 1 d . . . . .
C1 C 0.3010(5) 0.5420(2) 0.48995(15) 0.0249(7) Uani 1 1 d . . . . .
H1 H 0.243727 0.598134 0.474755 0.030 Uiso 1 1 calc R . . . .
O1 O 0.5639(4) 0.69881(16) 0.47260(13) 0.0392(6) Uani 1 1 d . . . . .
N1 N 0.7374(5) 0.58010(18) 0.53043(14) 0.0335(7) Uani 1 1 d . . . . .
O2 O 0.8020(4) 0.61123(18) 0.41509(11) 0.0375(6) Uani 1 1 d . . . . .
C2 C 0.4922(5) 0.52491(19) 0.45328(14) 0.0227(6) Uani 1 1 d . . . . .
N2 N 0.1897(4) 0.46897(18) 0.46507(12) 0.0262(6) Uani 1 1 d . . . . .
H2 H 0.073755 0.465986 0.478258 0.031 Uiso 1 1 d R . . . .
C3 C 0.4223(5) 0.5027(2) 0.38511(16) 0.0244(7) Uani 1 1 d . . . . .
H3 H 0.496812 0.451189 0.369509 0.029 Uiso 1 1 calc R . . . .
O3 O 0.2792(4) 0.33679(18) 0.34140(14) 0.0476(8) Uani 1 1 d . . . . .
O4 O -0.0137(4) 0.36376(17) 0.37770(13) 0.0398(6) Uani 1 1 d . . . . .
C4 C 0.2131(5) 0.4732(2) 0.39599(15) 0.0252(7) Uani 1 1 d . . . . .
H4 H 0.123712 0.517748 0.378086 0.030 Uiso 1 1 calc R . . . .
C5 C 0.3061(5) 0.5428(2) 0.56146(15) 0.0253(7) Uani 1 1 d . . . . .
C6 C 0.3150(5) 0.4656(2) 0.59663(15) 0.0300(7) Uani 1 1 d . . . . .
H6 H 0.322177 0.410621 0.575808 0.036 Uiso 1 1 calc R . . . .
C7 C 0.3133(6) 0.4691(3) 0.66194(17) 0.0395(9) Uani 1 1 d . . . . .
H7 H 0.320425 0.416470 0.685647 0.047 Uiso 1 1 calc R . . . .
C8 C 0.3012(6) 0.5487(3) 0.69283(18) 0.0455(10) Uani 1 1 d . . . . .
H8 H 0.298869 0.550502 0.737565 0.055 Uiso 1 1 calc R . . . .
C9 C 0.2925(6) 0.6255(3) 0.65859(18) 0.0434(10) Uani 1 1 d . . . . .
H9 H 0.284317 0.680169 0.679807 0.052 Uiso 1 1 calc R . . . .
C10 C 0.2957(5) 0.6230(3) 0.59278(17) 0.0343(8) Uani 1 1 d . . . . .
H10 H 0.290860 0.675895 0.569336 0.041 Uiso 1 1 calc R . . . .
C11 C 0.6078(4) 0.4537(2) 0.48575(15) 0.0231(7) Uani 1 1 d . . . . .
C12 C 0.5949(5) 0.3641(2) 0.47781(16) 0.0284(7) Uani 1 1 d . . . . .
H12 H 0.515955 0.340274 0.445690 0.034 Uiso 1 1 calc R . . . .
C13 C 0.6987(6) 0.3089(2) 0.51733(17) 0.0358(9) Uani 1 1 d . . . . .
H13 H 0.691067 0.247214 0.512091 0.043 Uiso 1 1 calc R . . . .
C14 C 0.8139(6) 0.3442(2) 0.56455(17) 0.0352(8) Uani 1 1 d . . . . .
H14 H 0.881984 0.305999 0.591829 0.042 Uiso 1 1 calc R . . . .
C15 C 0.8307(5) 0.4341(2) 0.57242(16) 0.0314(8) Uani 1 1 d . . . . .
H15 H 0.908998 0.457921 0.604717 0.038 Uiso 1 1 calc R . . . .
C16 C 0.7298(5) 0.4882(2) 0.53166(15) 0.0265(7) Uani 1 1 d . . . . .
C17 C 0.7865(6) 0.6358(3) 0.58346(17) 0.0395(9) Uani 1 1 d . . . . .
H17A H 0.924303 0.632514 0.591227 0.059 Uiso 1 1 calc GR . . . .
H17B H 0.717460 0.616076 0.621026 0.059 Uiso 1 1 calc GR . . . .
H17C H 0.750998 0.696447 0.573922 0.059 Uiso 1 1 calc GR . . . .
C18 C 0.4384(5) 0.5760(2) 0.33639(15) 0.0275(7) Uani 1 1 d . . . . .
C19 C 0.5778(5) 0.5722(3) 0.28892(17) 0.0339(8) Uani 1 1 d . . . . .
C20 C 0.5916(6) 0.6425(3) 0.24720(18) 0.0419(10) Uani 1 1 d . . . . .
H20 H 0.686190 0.640787 0.215134 0.050 Uiso 1 1 calc R . . . .
C21 C 0.4726(6) 0.7145(3) 0.25087(18) 0.0425(10) Uani 1 1 d . . . . .
H21 H 0.487260 0.761862 0.222250 0.051 Uiso 1 1 calc R . . . .
C22 C 0.3333(7) 0.7169(2) 0.29619(16) 0.0390(9) Uani 1 1 d . . . . .
H22 H 0.248469 0.765361 0.298424 0.047 Uiso 1 1 calc R . . . .
C23 C 0.3164(6) 0.6480(2) 0.33912(15) 0.0327(8) Uani 1 1 d . . . . .
H23 H 0.220250 0.650182 0.370645 0.039 Uiso 1 1 calc R . . . .
C24 C 0.7100(6) 0.4953(3) 0.28140(19) 0.0493(11) Uani 1 1 d . . . . .
H24A H 0.787396 0.488730 0.319576 0.074 Uiso 1 1 calc GR . . . .
H24B H 0.793940 0.505156 0.245132 0.074 Uiso 1 1 calc GR . . . .
H24C H 0.634836 0.442049 0.274590 0.074 Uiso 1 1 calc GR . . . .
C25 C 0.1688(5) 0.3839(2) 0.36838(14) 0.0268(7) Uani 1 1 d . . . . .
C26 C -0.0796(7) 0.2814(3) 0.3522(2) 0.0482(11) Uani 1 1 d . . . . .
H26A H -0.046454 0.278031 0.307385 0.072 Uiso 1 1 calc GR . . . .
H26B H -0.218437 0.277253 0.357038 0.072 Uiso 1 1 calc GR . . . .
H26C H -0.018454 0.232980 0.374837 0.072 Uiso 1 1 calc GR . . . .

loop_
_atom_site_aniso_label
_atom_site_aniso_U_11
_atom_site_aniso_U_22
_atom_site_aniso_U_33
_atom_site_aniso_U_23
_atom_site_aniso_U_13
_atom_site_aniso_U_12
S1 0.0313(4) 0.0257(4) 0.0297(4) 0.0050(3) -0.0008(4) -0.0064(4)
C1 0.0237(17) 0.0248(15) 0.0261(15) 0.0010(12) -0.0015(14) 0.0027(13)
O1 0.0500(16) 0.0234(11) 0.0443(16) 0.0028(11) -0.0002(13) -0.0030(11)
N1 0.0424(17) 0.0287(14) 0.0294(15) 0.0023(12) -0.0050(14) -0.0089(13)
O2 0.0319(13) 0.0489(15) 0.0317(12) 0.0067(11) 0.0038(11) -0.0126(13)
C2 0.0241(15) 0.0223(14) 0.0217(15) 0.0007(12) 0.0018(13) 0.0017(12)
N2 0.0211(13) 0.0364(14) 0.0210(12) -0.0018(12) 0.0021(12) -0.0044(12)
C3 0.0256(17) 0.0254(15) 0.0224(16) 0.0019(13) 0.0022(14) 0.0024(13)
O3 0.0476(18) 0.0395(15) 0.0556(18) -0.0169(13) 0.0166(15) -0.0052(13)
O4 0.0310(14) 0.0366(14) 0.0519(16) -0.0076(12) -0.0050(13) -0.0059(12)
C4 0.0259(17) 0.0278(16) 0.0219(15) 0.0008(13) -0.0019(13) 0.0015(13)
C5 0.0182(15) 0.0327(16) 0.0251(15) -0.0036(13) 0.0006(13) 0.0026(14)
C6 0.0272(18) 0.0364(17) 0.0263(16) -0.0002(14) 0.0038(15) -0.0008(15)
C7 0.034(2) 0.056(2) 0.0292(18) 0.0051(17) 0.0014(18) 0.0003(19)
C8 0.037(2) 0.075(3) 0.0252(18) -0.0077(19) 0.0025(17) 0.003(2)
C9 0.036(2) 0.058(2) 0.0362(19) -0.0193(19) -0.0028(18) 0.002(2)
C10 0.0287(18) 0.0381(19) 0.0363(18) -0.0076(16) -0.0007(16) 0.0062(17)
C11 0.0207(16) 0.0251(15) 0.0235(15) 0.0026(12) 0.0040(13) 0.0029(12)
C12 0.0315(18) 0.0265(16) 0.0272(17) 0.0005(13) 0.0043(14) 0.0013(14)
C13 0.041(2) 0.0276(16) 0.0386(19) 0.0043(15) 0.0045(18) 0.0103(16)
C14 0.033(2) 0.0403(19) 0.0327(18) 0.0111(15) 0.0023(17) 0.0101(17)
C15 0.0226(16) 0.046(2) 0.0257(16) 0.0057(15) -0.0003(15) 0.0013(16)
C16 0.0241(16) 0.0306(16) 0.0247(16) 0.0021(13) 0.0033(14) -0.0022(13)
C17 0.039(2) 0.043(2) 0.0376(19) -0.0078(17) -0.0074(18) -0.0080(17)
C18 0.0316(18) 0.0290(16) 0.0221(16) 0.0036(14) -0.0019(15) -0.0024(14)
C19 0.0303(19) 0.049(2) 0.0228(16) 0.0053(16) -0.0022(15) -0.0044(17)
C20 0.038(2) 0.062(3) 0.0265(18) 0.0095(18) 0.0012(16) -0.016(2)
C21 0.054(3) 0.042(2) 0.0315(19) 0.0121(17) -0.0102(19) -0.017(2)
C22 0.057(2) 0.0319(17) 0.0279(17) 0.0052(14) -0.0074(19) -0.0016(19)
C23 0.045(2) 0.0295(16) 0.0240(16) 0.0040(14) 0.0005(17) 0.0005(16)
C24 0.042(3) 0.068(3) 0.038(2) 0.010(2) 0.014(2) 0.013(2)
C25 0.0298(17) 0.0297(15) 0.0208(14) 0.0050(13) -0.0011(14) 0.0005(16)
C26 0.049(3) 0.045(2) 0.051(3) -0.007(2) -0.012(2) -0.015(2)

loop_
_atom_type_symbol
_atom_type_description
_atom_type_scat_dispersion_real
_atom_type_scat_dispersion_imag
_atom_type_scat_source
C C 0.0033 0.0016 'International Tables Vol C Tables 4.2.6.8 and 6.1.1.4'
H H 0.0000 0.0000 'International Tables Vol C Tables 4.2.6.8 and 6.1.1.4'
N N 0.0061 0.0033 'International Tables Vol C Tables 4.2.6.8 and 6.1.1.4'
O O 0.0106 0.0060 'International Tables Vol C Tables 4.2.6.8 and 6.1.1.4'
S S 0.1246 0.1234 'International Tables Vol C Tables 4.2.6.8 and 6.1.1.4'

loop_
_geom_angle_atom_site_label_1
_geom_angle_atom_site_label_2
_geom_angle_atom_site_label_3
_geom_angle
_geom_angle_site_symmetry_1
_geom_angle_site_symmetry_3
_geom_angle_publ_flag
O1 S1 N1 108.43(16) . . ?
O1 S1 O2 118.40(16) . . ?
O1 S1 C2 114.18(16) . . ?
N1 S1 C2 93.04(14) . . ?
O2 S1 N1 110.21(17) . . ?
O2 S1 C2 109.62(15) . . ?
C2 C1 H1 108.9 . . ?
N2 C1 H1 108.9 . . ?
N2 C1 C2 98.6(2) . . ?
N2 C1 C5 112.4(3) . . ?
C5 C1 H1 108.9 . . ?
C5 C1 C2 118.5(3) . . ?
C16 N1 S1 109.7(2) . . ?
C16 N1 C17 125.5(3) . . ?
C17 N1 S1 124.4(3) . . ?
C1 C2 S1 111.0(2) . . ?
C3 C2 S1 117.5(2) . . ?
C3 C2 C1 103.2(3) . . ?
C11 C2 S1 99.6(2) . . ?
C11 C2 C1 110.4(2) . . ?
C11 C2 C3 115.5(3) . . ?
C1 N2 H2 115.3 . . ?
C1 N2 C4 105.5(2) . . ?
C4 N2 H2 115.5 . . ?
C2 C3 H3 108.3 . . ?
C4 C3 C2 102.8(3) . . ?
C4 C3 H3 108.3 . . ?
C18 C3 C2 116.3(3) . . ?
C18 C3 H3 108.3 . . ?
C18 C3 C4 112.5(3) . . ?
C25 O4 C26 116.9(3) . . ?
N2 C4 C3 105.4(3) . . ?
N2 C4 H4 109.7 . . ?
N2 C4 C25 108.8(3) . . ?
C3 C4 H4 109.7 . . ?
C25 C4 C3 113.4(3) . . ?
C25 C4 H4 109.7 . . ?
C6 C5 C1 121.9(3) . . ?
C10 C5 C1 118.9(3) . . ?
C10 C5 C6 119.2(3) . . ?
C5 C6 H6 120.0 . . ?
C7 C6 C5 120.0(3) . . ?
C7 C6 H6 120.0 . . ?
C6 C7 H7 119.7 . . ?
C8 C7 C6 120.6(4) . . ?
C8 C7 H7 119.7 . . ?
C7 C8 H8 120.0 . . ?
C9 C8 C7 120.0(3) . . ?
C9 C8 H8 120.0 . . ?
C8 C9 H9 120.0 . . ?
C8 C9 C10 120.1(4) . . ?
C10 C9 H9 120.0 . . ?
C5 C10 C9 120.1(4) . . ?
C5 C10 H10 119.9 . . ?
C9 C10 H10 119.9 . . ?
C12 C11 C2 128.2(3) . . ?
C12 C11 C16 119.9(3) . . ?
C16 C11 C2 111.8(3) . . ?
C11 C12 H12 120.3 . . ?
C11 C12 C13 119.4(3) . . ?
C13 C12 H12 120.3 . . ?
C12 C13 H13 120.0 . . ?
C12 C13 C14 120.0(3) . . ?
C14 C13 H13 120.0 . . ?
C13 C14 H14 119.4 . . ?
C15 C14 C13 121.2(3) . . ?
C15 C14 H14 119.4 . . ?
C14 C15 H15 121.0 . . ?
C14 C15 C16 118.0(3) . . ?
C16 C15 H15 121.0 . . ?
C11 C16 N1 112.8(3) . . ?
C15 C16 N1 125.9(3) . . ?
C15 C16 C11 121.3(3) . . ?
N1 C17 H17A 109.5 . . ?
N1 C17 H17B 109.5 . . ?
N1 C17 H17C 109.5 . . ?
H17A C17 H17B 109.5 . . ?
H17A C17 H17C 109.5 . . ?
H17B C17 H17C 109.5 . . ?
C19 C18 C3 120.4(3) . . ?
C23 C18 C3 120.3(3) . . ?
C23 C18 C19 119.3(3) . . ?
C18 C19 C24 122.5(3) . . ?
C20 C19 C18 118.2(4) . . ?
C20 C19 C24 119.4(4) . . ?
C19 C20 H20 118.8 . . ?
C21 C20 C19 122.3(4) . . ?
C21 C20 H20 118.8 . . ?
C20 C21 H21 120.3 . . ?
C22 C21 C20 119.3(3) . . ?
C22 C21 H21 120.3 . . ?
C21 C22 H22 120.1 . . ?
C21 C22 C23 119.8(4) . . ?
C23 C22 H22 120.1 . . ?
C18 C23 C22 121.0(4) . . ?
C18 C23 H23 119.5 . . ?
C22 C23 H23 119.5 . . ?
C19 C24 H24A 109.5 . . ?
C19 C24 H24B 109.5 . . ?
C19 C24 H24C 109.5 . . ?
H24A C24 H24B 109.5 . . ?
H24A C24 H24C 109.5 . . ?
H24B C24 H24C 109.5 . . ?
O3 C25 O4 123.5(3) . . ?
O3 C25 C4 126.2(3) . . ?
O4 C25 C4 110.3(3) . . ?
O4 C26 H26A 109.5 . . ?
O4 C26 H26B 109.5 . . ?
O4 C26 H26C 109.5 . . ?
H26A C26 H26B 109.5 . . ?
H26A C26 H26C 109.5 . . ?
H26B C26 H26C 109.5 . . ?

loop_
_geom_bond_atom_site_label_1
_geom_bond_atom_site_label_2
_geom_bond_distance
_geom_bond_site_symmetry_2
_geom_bond_publ_flag
S1 O1 1.431(3) . ?
S1 N1 1.651(3) . ?
S1 O2 1.435(3) . ?
S1 C2 1.816(3) . ?
C1 H1 1.0000 . ?
C1 C2 1.570(5) . ?
C1 N2 1.459(4) . ?
C1 C5 1.518(4) . ?
N1 C16 1.404(4) . ?
N1 C17 1.452(4) . ?
C2 C3 1.564(4) . ?
C2 C11 1.521(4) . ?
N2 H2 0.8599 . ?
N2 C4 1.477(4) . ?
C3 H3 1.0000 . ?
C3 C4 1.550(5) . ?
C3 C18 1.529(4) . ?
O3 C25 1.201(4) . ?
O4 C25 1.329(4) . ?
O4 C26 1.445(4) . ?
C4 H4 1.0000 . ?
C4 C25 1.516(5) . ?
C5 C6 1.397(5) . ?
C5 C10 1.394(5) . ?
C6 H6 0.9500 . ?
C6 C7 1.387(5) . ?
C7 H7 0.9500 . ?
C7 C8 1.383(6) . ?
C8 H8 0.9500 . ?
C8 C9 1.381(6) . ?
C9 H9 0.9500 . ?
C9 C10 1.397(5) . ?
C10 H10 0.9500 . ?
C11 C12 1.382(5) . ?
C11 C16 1.399(5) . ?
C12 H12 0.9500 . ?
C12 C13 1.393(5) . ?
C13 H13 0.9500 . ?
C13 C14 1.395(6) . ?
C14 H14 0.9500 . ?
C14 C15 1.388(5) . ?
C15 H15 0.9500 . ?
C15 C16 1.390(5) . ?
C17 H17A 0.9800 . ?
C17 H17B 0.9800 . ?
C17 H17C 0.9800 . ?
C18 C19 1.404(5) . ?
C18 C23 1.393(5) . ?
C19 C20 1.395(5) . ?
C19 C24 1.504(6) . ?
C20 H20 0.9500 . ?
C20 C21 1.382(6) . ?
C21 H21 0.9500 . ?
C21 C22 1.370(6) . ?
C22 H22 0.9500 . ?
C22 C23 1.398(5) . ?
C23 H23 0.9500 . ?
C24 H24A 0.9800 . ?
C24 H24B 0.9800 . ?
C24 H24C 0.9800 . ?
C26 H26A 0.9800 . ?
C26 H26B 0.9800 . ?
C26 H26C 0.9800 . ?

loop_
_geom_torsion_atom_site_label_1
_geom_torsion_atom_site_label_2
_geom_torsion_atom_site_label_3
_geom_torsion_atom_site_label_4
_geom_torsion
_geom_torsion_site_symmetry_1
_geom_torsion_site_symmetry_2
_geom_torsion_site_symmetry_3
_geom_torsion_site_symmetry_4
_geom_torsion_publ_flag
S1 N1 C16 C11 -17.8(4) . . . . ?
S1 N1 C16 C15 161.5(3) . . . . ?
S1 C2 C3 C4 -144.2(2) . . . . ?
S1 C2 C3 C18 -20.8(4) . . . . ?
S1 C2 C11 C12 -156.8(3) . . . . ?
S1 C2 C11 C16 27.8(3) . . . . ?
C1 C2 C3 C4 -21.8(3) . . . . ?
C1 C2 C3 C18 101.6(3) . . . . ?
C1 C2 C11 C12 86.4(4) . . . . ?
C1 C2 C11 C16 -88.9(3) . . . . ?
C1 N2 C4 C3 36.8(3) . . . . ?
C1 N2 C4 C25 158.8(3) . . . . ?
C1 C5 C6 C7 -177.9(3) . . . . ?
C1 C5 C10 C9 177.5(3) . . . . ?
O1 S1 N1 C16 147.4(2) . . . . ?
O1 S1 N1 C17 -25.5(4) . . . . ?
O1 S1 C2 C1 -28.0(3) . . . . ?
O1 S1 C2 C3 90.3(3) . . . . ?
O1 S1 C2 C11 -144.3(2) . . . . ?
N1 S1 C2 C1 83.7(2) . . . . ?
N1 S1 C2 C3 -158.0(3) . . . . ?
N1 S1 C2 C11 -32.6(2) . . . . ?
O2 S1 N1 C16 -81.5(3) . . . . ?
O2 S1 N1 C17 105.6(3) . . . . ?
O2 S1 C2 C1 -163.6(2) . . . . ?
O2 S1 C2 C3 -45.3(3) . . . . ?
O2 S1 C2 C11 80.2(2) . . . . ?
C2 S1 N1 C16 30.7(3) . . . . ?
C2 S1 N1 C17 -142.2(3) . . . . ?
C2 C1 N2 C4 -49.5(3) . . . . ?
C2 C1 C5 C6 -77.2(4) . . . . ?
C2 C1 C5 C10 104.8(4) . . . . ?
C2 C3 C4 N2 -7.3(3) . . . . ?
C2 C3 C4 C25 -126.2(3) . . . . ?
C2 C3 C18 C19 107.4(4) . . . . ?
C2 C3 C18 C23 -71.8(4) . . . . ?
C2 C11 C12 C13 -172.7(3) . . . . ?
C2 C11 C16 N1 -8.8(4) . . . . ?
C2 C11 C16 C15 171.9(3) . . . . ?
N2 C1 C2 S1 169.89(19) . . . . ?
N2 C1 C2 C3 43.2(3) . . . . ?
N2 C1 C2 C11 -80.7(3) . . . . ?
N2 C1 C5 C6 36.8(4) . . . . ?
N2 C1 C5 C10 -141.2(3) . . . . ?
N2 C4 C25 O3 -115.5(4) . . . . ?
N2 C4 C25 O4 64.9(3) . . . . ?
C3 C2 C11 C12 -30.1(5) . . . . ?
C3 C2 C11 C16 154.6(3) . . . . ?
C3 C4 C25 O3 1.5(5) . . . . ?
C3 C4 C25 O4 -178.2(3) . . . . ?
C3 C18 C19 C20 -177.4(3) . . . . ?
C3 C18 C19 C24 3.1(5) . . . . ?
C3 C18 C23 C22 177.9(3) . . . . ?
C4 C3 C18 C19 -134.4(3) . . . . ?
C4 C3 C18 C23 46.4(4) . . . . ?
C5 C1 C2 S1 -68.8(3) . . . . ?
C5 C1 C2 C3 164.6(3) . . . . ?
C5 C1 C2 C11 40.6(4) . . . . ?
C5 C1 N2 C4 -175.2(3) . . . . ?
C5 C6 C7 C8 0.5(6) . . . . ?
C6 C5 C10 C9 -0.6(5) . . . . ?
C6 C7 C8 C9 -0.6(6) . . . . ?
C7 C8 C9 C10 0.1(6) . . . . ?
C8 C9 C10 C5 0.5(6) . . . . ?
C10 C5 C6 C7 0.0(5) . . . . ?
C11 C2 C3 C4 98.7(3) . . . . ?
C11 C2 C3 C18 -137.9(3) . . . . ?
C11 C12 C13 C14 0.2(5) . . . . ?
C12 C11 C16 N1 175.4(3) . . . . ?
C12 C11 C16 C15 -4.0(5) . . . . ?
C12 C13 C14 C15 -1.3(6) . . . . ?
C13 C14 C15 C16 -0.2(6) . . . . ?
C14 C15 C16 N1 -176.4(4) . . . . ?
C14 C15 C16 C11 2.8(5) . . . . ?
C16 C11 C12 C13 2.4(5) . . . . ?
C17 N1 C16 C11 155.0(3) . . . . ?
C17 N1 C16 C15 -25.7(6) . . . . ?
C18 C3 C4 N2 -133.2(3) . . . . ?
C18 C3 C4 C25 107.9(3) . . . . ?
C18 C19 C20 C21 -0.5(6) . . . . ?
C19 C18 C23 C22 -1.3(5) . . . . ?
C19 C20 C21 C22 -1.2(6) . . . . ?
C20 C21 C22 C23 1.7(6) . . . . ?
C21 C22 C23 C18 -0.5(6) . . . . ?
C23 C18 C19 C20 1.8(5) . . . . ?
C23 C18 C19 C24 -177.7(4) . . . . ?
C24 C19 C20 C21 179.0(4) . . . . ?
C26 O4 C25 O3 -1.5(5) . . . . ?
C26 O4 C25 C4 178.1(3) . . . . ?
